data_2240033
loop_
_publ_author_name
'Mohri, Saki'
'Ohisa, Shinji'
'Tsumuki, Takehiro'
'Yonezawa, Noriyuki'
'Okamoto, Akiko'

_publ_section_title
;
 Crystal structure of 1-(2-fluorobenzoyl)-2,7-dimethoxynaphthalene
;
_journal_coeditor_code RZ5132
_journal_issue 11
_journal_name_full 'Acta Crystallographica Section E'
_journal_page_first 278
_journal_page_last 280
_journal_paper_doi 10.1107/S1600536814020807
_journal_volume 70
_journal_year 2014
_chemical_formula_iupac 'C19 H15 F O3'
_chemical_formula_moiety 'C19 H15 F O3'
_chemical_formula_sum 'C19 H15 F O3'
_chemical_formula_weight 310.31
_chemical_name_systematic
;
1-(2-Fluorobenzoyl)-2,7-dimethoxynaphthalene
;
_space_group_IT_number 14
_symmetry_cell_setting monoclinic
_symmetry_space_group_name_Hall '-P 2yn'
_symmetry_space_group_name_H-M 'P 1 21/n 1'
_atom_sites_solution_hydrogens geom
_atom_sites_solution_primary direct
_atom_sites_solution_secondary difmap
_audit_creation_method SHELXL-97
_cell_angle_alpha 90.00
_cell_angle_beta 94.1630(10)
_cell_angle_gamma 90.00
_cell_formula_units_Z 8
_cell_length_a 8.36074(15)
_cell_length_b 15.5479(3)
_cell_length_c 23.6898(4)
_cell_measurement_reflns_used 43860
_cell_measurement_temperature 193(2)
_cell_measurement_theta_max 68.20
_cell_measurement_theta_min 3.40
_cell_volume 3071.36(10)
_computing_cell_refinement
;
PROCESS-AUTO (Rigaku, 1998)
;
_computing_data_collection
;
PROCESS-AUTO (Rigaku, 1998)
;
_computing_data_reduction
;
CrystalStructure (Rigaku, 2010)
;
_computing_molecular_graphics
;
ORTEPIII (Burnett & Johnson, 1996)
;
_computing_publication_material
;
SHELXL97 (Sheldrick, 2008)
;
_computing_structure_refinement
;
SHELXL97 (Sheldrick, 2008)
;
_computing_structure_solution
;
SIR2004 (Burla <i>et al.</i>,  2007)
;
_diffrn_ambient_temperature 193(2)
_diffrn_detector_area_resol_mean 10.000
_diffrn_measured_fraction_theta_full 0.998
_diffrn_measured_fraction_theta_max 0.998
_diffrn_measurement_device_type 'Rigaku R-AXIS RAPID'
_diffrn_measurement_method \w
_diffrn_radiation_monochromator graphite
_diffrn_radiation_source 'fine-focus sealed tube'
_diffrn_radiation_type CuK\a
_diffrn_radiation_wavelength 1.54187
_diffrn_reflns_av_R_equivalents 0.0320
_diffrn_reflns_av_sigmaI/netI 0.0214
_diffrn_reflns_limit_h_max 9
_diffrn_reflns_limit_h_min -9
_diffrn_reflns_limit_k_max 18
_diffrn_reflns_limit_k_min -18
_diffrn_reflns_limit_l_max 28
_diffrn_reflns_limit_l_min -28
_diffrn_reflns_number 54661
_diffrn_reflns_theta_full 68.21
_diffrn_reflns_theta_max 68.21
_diffrn_reflns_theta_min 3.40
_diffrn_standards_number 54661
_exptl_absorpt_coefficient_mu 0.815
_exptl_absorpt_correction_T_max 0.8540
_exptl_absorpt_correction_T_min 0.6861
_exptl_absorpt_correction_type numerical
_exptl_absorpt_process_details
;
(<i>NUMABS</i>; Higashi, 1999)
;
_exptl_crystal_colour colorless
_exptl_crystal_density_diffrn 1.342
_exptl_crystal_density_method 'not measured'
_exptl_crystal_description block
_exptl_crystal_F_000 1296
_exptl_crystal_size_max 0.50
_exptl_crystal_size_mid 0.30
_exptl_crystal_size_min 0.20
_refine_diff_density_max 0.291
_refine_diff_density_min -0.203
_refine_ls_extinction_coef 0.00104(13)
_refine_ls_extinction_expression Fc^*^=kFc[1+0.001xFc^2^\l^3^/sin(2\q)]^-1/4^
_refine_ls_extinction_method SHELXL
_refine_ls_goodness_of_fit_ref 1.038
_refine_ls_hydrogen_treatment constr
_refine_ls_matrix_type full
_refine_ls_number_parameters 420
_refine_ls_number_reflns 5600
_refine_ls_number_restraints 0
_refine_ls_restrained_S_all 1.038
_refine_ls_R_factor_all 0.0554
_refine_ls_R_factor_gt 0.0431
_refine_ls_shift/su_max 0.001
_refine_ls_shift/su_mean 0.000
_refine_ls_structure_factor_coef Fsqd
_refine_ls_weighting_details 'calc w=1/[\s^2^(Fo^2^)+(0.0592P)^2^+0.6968P] where P=(Fo^2^+2Fc^2^)/3'
_refine_ls_weighting_scheme calc
_refine_ls_wR_factor_gt 0.1167
_refine_ls_wR_factor_ref 0.1246
_reflns_number_gt 4226
_reflns_number_total 5600
_reflns_threshold_expression >2sigma(I)
_cod_data_source_file rz5132sup1.cif
_cod_data_source_block I
_cod_original_sg_symbol_H-M 'P 21/n'
_cod_database_code 2240033
_cod_database_fobs_code 2240033

loop_
_symmetry_equiv_pos_site_id
_symmetry_equiv_pos_as_xyz
1 +X,+Y,+Z
2 1/2-X,1/2+Y,1/2-Z
3 -X,-Y,-Z
4 1/2+X,1/2-Y,1/2+Z

loop_
_atom_site_type_symbol
_atom_site_label
_atom_site_fract_x
_atom_site_fract_y
_atom_site_fract_z
_atom_site_U_iso_or_equiv
_atom_site_adp_type
_atom_site_calc_flag
_atom_site_refinement_flags
_atom_site_occupancy
_atom_site_symmetry_multiplicity
F F1 0.46395(14) 0.11731(9) 0.64805(5) 0.0784(4) Uani d . 1 1
F F2 0.21171(14) 0.44622(9) 0.80466(5) 0.0770(4) Uani d . 1 1
O O1 0.68735(16) 0.23173(9) 0.61437(5) 0.0624(4) Uani d . 1 1
O O2 0.6461(2) 0.10831(9) 0.49564(6) 0.0736(4) Uani d . 1 1
O O3 0.69794(18) 0.56520(9) 0.55258(6) 0.0679(4) Uani d . 1 1
O O4 0.47768(15) 0.39636(9) 0.66732(5) 0.0615(4) Uani d . 1 1
O O5 0.44069(18) 0.59221(9) 0.72372(6) 0.0688(4) Uani d . 1 1
O O6 0.6323(2) 0.16777(10) 0.83123(6) 0.0773(4) Uani d . 1 1
C C1 0.6664(2) 0.25474(12) 0.51551(7) 0.0506(4) Uani d . 1 1
C C2 0.6927(2) 0.18855(13) 0.47863(8) 0.0581(5) Uani d . 1 1
C C3 0.7666(3) 0.20342(15) 0.42802(9) 0.0667(6) Uani d . 1 1
H H3 0.7845 0.1573 0.4029 0.080 Uiso calc R 1 1
C C4 0.8120(2) 0.28474(15) 0.41561(9) 0.0648(6) Uani d . 1 1
H H4 0.8624 0.2946 0.3815 0.078 Uiso calc R 1 1
C C5 0.8356(2) 0.43996(15) 0.43901(8) 0.0644(5) Uani d . 1 1
H H5 0.8902 0.4502 0.4059 0.077 Uiso calc R 1 1
C C6 0.8059(3) 0.50630(15) 0.47336(9) 0.0653(6) Uani d . 1 1
H H6 0.8397 0.5626 0.4642 0.078 Uiso calc R 1 1
C C7 0.7247(2) 0.49263(13) 0.52286(8) 0.0574(5) Uani d . 1 1
C C8 0.6796(2) 0.41099(12) 0.53769(7) 0.0517(4) Uani d . 1 1
H H8 0.6274 0.4022 0.5715 0.062 Uiso calc R 1 1
C C9 0.7109(2) 0.34018(12) 0.50253(7) 0.0507(4) Uani d . 1 1
C C10 0.7868(2) 0.35504(14) 0.45149(8) 0.0559(5) Uani d . 1 1
C C11 0.5998(2) 0.23311(12) 0.57105(7) 0.0496(4) Uani d . 1 1
C C12 0.4255(2) 0.21331(12) 0.57099(7) 0.0476(4) Uani d . 1 1
C C13 0.3632(2) 0.15833(13) 0.60998(8) 0.0547(5) Uani d . 1 1
C C14 0.2027(2) 0.13971(14) 0.61020(9) 0.0625(5) Uani d . 1 1
H H14 0.1650 0.1007 0.6371 0.075 Uiso calc R 1 1
C C15 0.0981(2) 0.17842(15) 0.57095(9) 0.0652(5) Uani d . 1 1
H H15 -0.0135 0.1668 0.5709 0.078 Uiso calc R 1 1
C C16 0.1535(2) 0.23433(15) 0.53132(8) 0.0643(5) Uani d . 1 1
H H16 0.0803 0.2612 0.5043 0.077 Uiso calc R 1 1
C C17 0.3159(2) 0.25097(13) 0.53125(8) 0.0558(5) Uani d . 1 1
H H17 0.3536 0.2887 0.5036 0.067 Uiso calc R 1 1
C C18 0.6836(4) 0.03622(16) 0.46183(11) 0.0900(8) Uani d . 1 1
H H18A 0.6311 0.0428 0.4237 0.108 Uiso calc R 1 1
H H18B 0.6455 -0.0166 0.4790 0.108 Uiso calc R 1 1
H H18C 0.8000 0.0329 0.4595 0.108 Uiso calc R 1 1
C C19 0.6063(3) 0.55635(15) 0.60080(9) 0.0675(6) Uani d . 1 1
H H19A 0.6662 0.5214 0.6296 0.081 Uiso calc R 1 1
H H19B 0.5041 0.5282 0.5895 0.081 Uiso calc R 1 1
H H19C 0.5859 0.6133 0.6164 0.081 Uiso calc R 1 1
C C20 0.5035(2) 0.45589(13) 0.75890(8) 0.0518(4) Uani d . 1 1
C C21 0.5205(2) 0.54346(13) 0.76503(8) 0.0553(5) Uani d . 1 1
C C22 0.6132(2) 0.57851(14) 0.81180(9) 0.0625(5) Uani d . 1 1
H H22 0.6273 0.6390 0.8152 0.075 Uiso calc R 1 1
C C23 0.6827(2) 0.52424(15) 0.85231(9) 0.0637(6) Uani d . 1 1
H H23 0.7432 0.5478 0.8841 0.076 Uiso calc R 1 1
C C24 0.7374(3) 0.37551(17) 0.88765(9) 0.0707(6) Uani d . 1 1
H H24 0.7963 0.3974 0.9203 0.085 Uiso calc R 1 1
C C25 0.7240(3) 0.28997(18) 0.88072(9) 0.0745(6) Uani d . 1 1
H H25 0.7740 0.2523 0.9082 0.089 Uiso calc R 1 1
C C26 0.6366(2) 0.25619(14) 0.83326(8) 0.0606(5) Uani d . 1 1
C C27 0.5636(2) 0.30798(13) 0.79316(8) 0.0542(5) Uani d . 1 1
H H27 0.5044 0.2839 0.7613 0.065 Uiso calc R 1 1
C C28 0.5765(2) 0.39972(13) 0.79942(7) 0.0513(4) Uani d . 1 1
C C29 0.6658(2) 0.43405(14) 0.84741(8) 0.0568(5) Uani d . 1 1
C C30 0.4085(2) 0.41890(12) 0.70827(7) 0.0495(4) Uani d . 1 1
C C31 0.2319(2) 0.40506(12) 0.70876(7) 0.0471(4) Uani d . 1 1
C C32 0.1502(2) 0.37456(13) 0.65940(8) 0.0544(5) Uani d . 1 1
H H32 0.2086 0.3632 0.6273 0.065 Uiso calc R 1 1
C C33 -0.0126(2) 0.36050(14) 0.65589(9) 0.0603(5) Uani d . 1 1
H H33 -0.0657 0.3407 0.6215 0.072 Uiso calc R 1 1
C C34 -0.0988(2) 0.37524(13) 0.70255(9) 0.0617(5) Uani d . 1 1
H H34 -0.2113 0.3657 0.7003 0.074 Uiso calc R 1 1
C C35 -0.0217(2) 0.40370(14) 0.75227(9) 0.0618(5) Uani d . 1 1
H H35 -0.0802 0.4133 0.7846 0.074 Uiso calc R 1 1
C C36 0.1410(2) 0.41815(13) 0.75471(8) 0.0531(5) Uani d . 1 1
C C37 0.4591(3) 0.68400(14) 0.72680(11) 0.0769(7) Uani d . 1 1
H H37A 0.4104 0.7057 0.7604 0.092 Uiso calc R 1 1
H H37B 0.4061 0.7104 0.6928 0.092 Uiso calc R 1 1
H H37C 0.5734 0.6986 0.7293 0.092 Uiso calc R 1 1
C C38 0.5499(3) 0.12902(16) 0.78316(10) 0.0816(7) Uani d . 1 1
H H38A 0.4366 0.1457 0.7814 0.098 Uiso calc R 1 1
H H38B 0.5588 0.0663 0.7862 0.098 Uiso calc R 1 1
H H38C 0.5977 0.1483 0.7488 0.098 Uiso calc R 1 1

loop_
_atom_site_aniso_label
_atom_site_aniso_U_11
_atom_site_aniso_U_22
_atom_site_aniso_U_33
_atom_site_aniso_U_12
_atom_site_aniso_U_13
_atom_site_aniso_U_23
F1 0.0612(8) 0.0987(9) 0.0760(8) 0.0004(6) 0.0083(6) 0.0368(7)
F2 0.0563(7) 0.1236(11) 0.0527(6) -0.0066(7) 0.0160(5) -0.0252(7)
O1 0.0554(8) 0.0789(9) 0.0521(8) -0.0110(7) -0.0022(6) 0.0082(6)
O2 0.0932(12) 0.0620(9) 0.0689(9) 0.0009(8) 0.0282(8) -0.0069(7)
O3 0.0795(10) 0.0635(9) 0.0617(8) -0.0137(7) 0.0117(7) 0.0014(7)
O4 0.0480(8) 0.0895(10) 0.0488(7) -0.0059(7) 0.0148(6) -0.0126(7)
O5 0.0769(10) 0.0601(8) 0.0692(9) -0.0042(7) 0.0051(8) -0.0031(7)
O6 0.0879(11) 0.0740(10) 0.0702(10) 0.0165(8) 0.0073(8) 0.0055(8)
C1 0.0420(10) 0.0636(11) 0.0470(9) 0.0001(8) 0.0084(8) 0.0030(8)
C2 0.0554(12) 0.0648(12) 0.0553(11) 0.0028(9) 0.0119(9) 0.0020(9)
C3 0.0667(14) 0.0793(15) 0.0562(12) 0.0084(11) 0.0190(10) -0.0045(10)
C4 0.0549(13) 0.0885(16) 0.0532(11) 0.0049(11) 0.0184(9) 0.0076(10)
C5 0.0554(12) 0.0864(15) 0.0531(11) -0.0083(11) 0.0147(9) 0.0151(11)
C6 0.0633(13) 0.0736(14) 0.0594(12) -0.0144(11) 0.0085(10) 0.0136(10)
C7 0.0516(12) 0.0679(13) 0.0527(11) -0.0075(9) 0.0022(9) 0.0050(9)
C8 0.0461(11) 0.0634(12) 0.0460(10) -0.0056(8) 0.0061(8) 0.0065(8)
C9 0.0394(10) 0.0665(12) 0.0467(10) -0.0004(8) 0.0064(8) 0.0067(8)
C10 0.0438(11) 0.0763(13) 0.0484(10) 0.0002(9) 0.0096(8) 0.0076(9)
C11 0.0476(11) 0.0539(10) 0.0476(10) -0.0005(8) 0.0059(8) 0.0008(8)
C12 0.0458(10) 0.0574(11) 0.0406(9) -0.0007(8) 0.0087(7) -0.0033(7)
C13 0.0508(11) 0.0656(12) 0.0486(10) 0.0017(9) 0.0109(8) 0.0035(9)
C14 0.0533(12) 0.0732(13) 0.0632(12) -0.0033(10) 0.0200(10) 0.0037(10)
C15 0.0461(12) 0.0832(15) 0.0676(13) -0.0043(10) 0.0128(10) -0.0082(11)
C16 0.0489(12) 0.0879(15) 0.0557(11) 0.0035(10) 0.0005(9) -0.0022(10)
C17 0.0533(12) 0.0708(13) 0.0437(10) -0.0002(9) 0.0064(8) 0.0008(8)
C18 0.122(2) 0.0680(15) 0.0831(16) 0.0080(14) 0.0304(15) -0.0129(12)
C19 0.0698(14) 0.0678(13) 0.0658(13) -0.0097(11) 0.0112(11) -0.0040(10)
C20 0.0439(10) 0.0637(12) 0.0491(10) -0.0043(8) 0.0132(8) -0.0070(8)
C21 0.0484(11) 0.0654(12) 0.0536(11) -0.0058(9) 0.0138(9) -0.0059(9)
C22 0.0540(12) 0.0706(13) 0.0652(13) -0.0119(10) 0.0198(10) -0.0188(10)
C23 0.0454(11) 0.0917(16) 0.0553(11) -0.0079(10) 0.0123(9) -0.0224(11)
C24 0.0602(14) 0.1036(19) 0.0482(11) 0.0051(12) 0.0033(9) -0.0127(11)
C25 0.0766(16) 0.0989(19) 0.0481(11) 0.0189(13) 0.0052(10) -0.0022(11)
C26 0.0578(13) 0.0745(14) 0.0507(11) 0.0087(10) 0.0117(9) 0.0025(9)
C27 0.0458(11) 0.0706(12) 0.0469(10) 0.0009(9) 0.0092(8) -0.0057(9)
C28 0.0395(10) 0.0709(12) 0.0450(9) -0.0026(8) 0.0120(8) -0.0056(9)
C29 0.0418(11) 0.0839(14) 0.0458(10) -0.0028(9) 0.0104(8) -0.0137(9)
C30 0.0464(11) 0.0582(11) 0.0450(10) -0.0026(8) 0.0103(8) -0.0005(8)
C31 0.0419(10) 0.0558(10) 0.0441(9) -0.0007(8) 0.0068(7) 0.0009(8)
C32 0.0501(11) 0.0691(12) 0.0444(10) -0.0020(9) 0.0063(8) -0.0001(8)
C33 0.0456(11) 0.0755(13) 0.0588(12) -0.0062(9) -0.0023(9) -0.0012(10)
C34 0.0403(11) 0.0676(13) 0.0775(14) -0.0030(9) 0.0071(10) 0.0038(10)
C35 0.0468(12) 0.0749(13) 0.0661(12) 0.0008(9) 0.0205(10) -0.0022(10)
C36 0.0469(11) 0.0673(12) 0.0458(10) 0.0000(9) 0.0085(8) -0.0054(8)
C37 0.0886(17) 0.0541(12) 0.0903(16) -0.0022(11) 0.0225(13) -0.0039(11)
C38 0.0952(19) 0.0676(14) 0.0817(16) 0.0102(13) 0.0044(14) -0.0051(12)

loop_
_atom_type_symbol
_atom_type_description
_atom_type_scat_dispersion_real
_atom_type_scat_dispersion_imag
_atom_type_scat_source
C C 0.0181 0.0091 'International Tables Vol C Tables 4.2.6.8 and 6.1.1.4'
H H 0.0000 0.0000 'International Tables Vol C Tables 4.2.6.8 and 6.1.1.4'
O O 0.0492 0.0322 'International Tables Vol C Tables 4.2.6.8 and 6.1.1.4'
F F 0.0727 0.0534 'International Tables Vol C Tables 4.2.6.8 and 6.1.1.4'

loop_
_geom_angle_atom_site_label_1
_geom_angle_atom_site_label_2
_geom_angle_atom_site_label_3
_geom_angle
C2 O2 C18 118.02(17)
C7 O3 C19 116.96(16)
C21 O5 C37 117.89(17)
C26 O6 C38 117.49(17)
C2 C1 C9 120.35(17)
C2 C1 C11 118.30(17)
C9 C1 C11 121.24(16)
O2 C2 C1 115.46(17)
O2 C2 C3 123.34(19)
C1 C2 C3 121.18(19)
C4 C3 C2 118.9(2)
C4 C3 H3 120.5
C2 C3 H3 120.5
C3 C4 C10 122.35(18)
C3 C4 H4 118.8
C10 C4 H4 118.8
C6 C5 C10 121.17(18)
C6 C5 H5 119.4
C10 C5 H5 119.4
C5 C6 C7 120.4(2)
C5 C6 H6 119.8
C7 C6 H6 119.8
O3 C7 C8 125.14(18)
O3 C7 C6 114.37(18)
C8 C7 C6 120.49(19)
C7 C8 C9 120.04(17)
C7 C8 H8 120.0
C9 C8 H8 120.0
C8 C9 C1 122.51(16)
C8 C9 C10 119.07(17)
C1 C9 C10 118.41(18)
C4 C10 C5 122.54(18)
C4 C10 C9 118.76(18)
C5 C10 C9 118.70(19)
O1 C11 C12 121.72(16)
O1 C11 C1 120.24(16)
C12 C11 C1 118.04(15)
C13 C12 C17 116.63(17)
C13 C12 C11 122.78(16)
C17 C12 C11 120.59(16)
F1 C13 C14 117.43(17)
F1 C13 C12 119.34(17)
C14 C13 C12 123.14(18)
C15 C14 C13 118.77(19)
C15 C14 H14 120.6
C13 C14 H14 120.6
C14 C15 C16 120.52(19)
C14 C15 H15 119.7
C16 C15 H15 119.7
C17 C16 C15 119.7(2)
C17 C16 H16 120.1
C15 C16 H16 120.1
C16 C17 C12 121.20(18)
C16 C17 H17 119.4
C12 C17 H17 119.4
O2 C18 H18A 109.5
O2 C18 H18B 109.5
H18A C18 H18B 109.5
O2 C18 H18C 109.5
H18A C18 H18C 109.5
H18B C18 H18C 109.5
O3 C19 H19A 109.5
O3 C19 H19B 109.5
H19A C19 H19B 109.5
O3 C19 H19C 109.5
H19A C19 H19C 109.5
H19B C19 H19C 109.5
C21 C20 C28 120.44(17)
C21 C20 C30 120.50(18)
C28 C20 C30 119.05(17)
O5 C21 C20 115.47(17)
O5 C21 C22 123.80(19)
C20 C21 C22 120.7(2)
C23 C22 C21 119.4(2)
C23 C22 H22 120.3
C21 C22 H22 120.3
C22 C23 C29 121.13(19)
C22 C23 H23 119.4
C29 C23 H23 119.4
C25 C24 C29 121.7(2)
C25 C24 H24 119.1
C29 C24 H24 119.1
C24 C25 C26 120.3(2)
C24 C25 H25 119.9
C26 C25 H25 119.9
C27 C26 O6 124.01(19)
C27 C26 C25 121.5(2)
O6 C26 C25 114.49(19)
C26 C27 C28 119.36(18)
C26 C27 H27 120.3
C28 C27 H27 120.3
C20 C28 C29 119.44(19)
C20 C28 C27 121.40(17)
C29 C28 C27 119.17(18)
C23 C29 C28 118.88(19)
C23 C29 C24 123.12(19)
C28 C29 C24 118.0(2)
O4 C30 C31 119.49(16)
O4 C30 C20 119.50(16)
C31 C30 C20 120.92(14)
C36 C31 C32 116.43(16)
C36 C31 C30 125.70(16)
C32 C31 C30 117.85(15)
C33 C32 C31 121.83(17)
C33 C32 H32 119.1
C31 C32 H32 119.1
C32 C33 C34 119.77(19)
C32 C33 H33 120.1
C34 C33 H33 120.1
C35 C34 C33 120.02(19)
C35 C34 H34 120.0
C33 C34 H34 120.0
C34 C35 C36 119.28(18)
C34 C35 H35 120.4
C36 C35 H35 120.4
F2 C36 C35 117.15(16)
F2 C36 C31 120.21(16)
C35 C36 C31 122.65(18)
O5 C37 H37A 109.5
O5 C37 H37B 109.5
H37A C37 H37B 109.5
O5 C37 H37C 109.5
H37A C37 H37C 109.5
H37B C37 H37C 109.5
O6 C38 H38A 109.5
O6 C38 H38B 109.5
H38A C38 H38B 109.5
O6 C38 H38C 109.5
H38A C38 H38C 109.5
H38B C38 H38C 109.5

loop_
_geom_bond_atom_site_label_1
_geom_bond_atom_site_label_2
_geom_bond_distance
F1 C13 1.349(2)
F2 C36 1.356(2)
O1 C11 1.217(2)
O2 C2 1.376(2)
O2 C18 1.426(3)
O3 C7 1.357(2)
O3 C19 1.427(2)
O4 C30 1.216(2)
O5 C21 1.372(2)
O5 C37 1.437(2)
O6 C26 1.376(3)
O6 C38 1.421(3)
C1 C2 1.378(3)
C1 C9 1.419(3)
C1 C11 1.504(2)
C2 C3 1.407(3)
C3 C4 1.358(3)
C3 H3 0.9500
C4 C10 1.410(3)
C4 H4 0.9500
C5 C6 1.348(3)
C5 C10 1.419(3)
C5 H5 0.9500
C6 C7 1.413(3)
C6 H6 0.9500
C7 C8 1.377(3)
C8 C9 1.417(3)
C8 H8 0.9500
C9 C10 1.424(2)
C11 C12 1.489(3)
C12 C13 1.387(2)
C12 C17 1.394(3)
C13 C14 1.373(3)
C14 C15 1.369(3)
C14 H14 0.9500
C15 C16 1.384(3)
C15 H15 0.9500
C16 C17 1.383(3)
C16 H16 0.9500
C17 H17 0.9500
C18 H18A 0.9800
C18 H18B 0.9800
C18 H18C 0.9800
C19 H19A 0.9800
C19 H19B 0.9800
C19 H19C 0.9800
C20 C21 1.376(3)
C20 C28 1.404(3)
C20 C30 1.504(3)
C21 C22 1.414(3)
C22 C23 1.375(3)
C22 H22 0.9500
C23 C29 1.413(3)
C23 H23 0.9500
C24 C25 1.344(3)
C24 C29 1.419(3)
C24 H24 0.9500
C25 C26 1.398(3)
C25 H25 0.9500
C26 C27 1.356(3)
C27 C28 1.437(3)
C27 H27 0.9500
C28 C29 1.418(3)
C30 C31 1.493(2)
C31 C36 1.387(2)
C31 C32 1.394(2)
C32 C33 1.376(3)
C32 H32 0.9500
C33 C34 1.381(3)
C33 H33 0.9500
C34 C35 1.374(3)
C34 H34 0.9500
C35 C36 1.376(3)
C35 H35 0.9500
C37 H37A 0.9800
C37 H37B 0.9800
C37 H37C 0.9800
C38 H38A 0.9800
C38 H38B 0.9800
C38 H38C 0.9800

loop_
_geom_torsion_atom_site_label_1
_geom_torsion_atom_site_label_2
_geom_torsion_atom_site_label_3
_geom_torsion_atom_site_label_4
_geom_torsion
C18 O2 C2 C1 -174.3(2)
C18 O2 C2 C3 3.9(3)
C9 C1 C2 O2 179.53(17)
C11 C1 C2 O2 3.4(3)
C9 C1 C2 C3 1.2(3)
C11 C1 C2 C3 -174.89(18)
O2 C2 C3 C4 -178.3(2)
C1 C2 C3 C4 -0.2(3)
C2 C3 C4 C10 -0.4(3)
C10 C5 C6 C7 -0.1(3)
C19 O3 C7 C8 -4.5(3)
C19 O3 C7 C6 175.66(18)
C5 C6 C7 O3 -177.94(19)
C5 C6 C7 C8 2.2(3)
O3 C7 C8 C9 178.56(18)
C6 C7 C8 C9 -1.6(3)
C7 C8 C9 C1 -179.65(18)
C7 C8 C9 C10 -1.0(3)
C2 C1 C9 C8 176.93(18)
C11 C1 C9 C8 -7.1(3)
C2 C1 C9 C10 -1.7(3)
C11 C1 C9 C10 174.33(17)
C3 C4 C10 C5 179.3(2)
C3 C4 C10 C9 -0.1(3)
C6 C5 C10 C4 178.1(2)
C6 C5 C10 C9 -2.5(3)
C8 C9 C10 C4 -177.56(18)
C1 C9 C10 C4 1.1(3)
C8 C9 C10 C5 3.1(3)
C1 C9 C10 C5 -178.28(18)
C2 C1 C11 O1 102.8(2)
C9 C1 C11 O1 -73.3(2)
C2 C1 C11 C12 -76.9(2)
C9 C1 C11 C12 107.1(2)
O1 C11 C12 C13 -29.1(3)
C1 C11 C12 C13 150.62(18)
O1 C11 C12 C17 150.16(19)
C1 C11 C12 C17 -30.2(3)
C17 C12 C13 F1 177.37(17)
C11 C12 C13 F1 -3.4(3)
C17 C12 C13 C14 0.8(3)
C11 C12 C13 C14 -179.98(18)
F1 C13 C14 C15 -178.09(18)
C12 C13 C14 C15 -1.4(3)
C13 C14 C15 C16 0.9(3)
C14 C15 C16 C17 0.2(3)
C15 C16 C17 C12 -0.9(3)
C13 C12 C17 C16 0.4(3)
C11 C12 C17 C16 -178.86(18)
C37 O5 C21 C20 -177.68(17)
C37 O5 C21 C22 3.2(3)
C28 C20 C21 O5 -178.40(16)
C30 C20 C21 O5 2.6(2)
C28 C20 C21 C22 0.7(3)
C30 C20 C21 C22 -178.31(16)
O5 C21 C22 C23 177.09(17)
C20 C21 C22 C23 -2.0(3)
C21 C22 C23 C29 1.3(3)
C29 C24 C25 C26 -0.6(3)
C38 O6 C26 C27 1.9(3)
C38 O6 C26 C25 -178.0(2)
C24 C25 C26 C27 0.0(3)
C24 C25 C26 O6 180.0(2)
O6 C26 C27 C28 -179.71(17)
C25 C26 C27 C28 0.2(3)
C21 C20 C28 C29 1.2(3)
C30 C20 C28 C29 -179.77(15)
C21 C20 C28 C27 -178.46(16)
C30 C20 C28 C27 0.6(2)
C26 C27 C28 C20 179.75(17)
C26 C27 C28 C29 0.1(3)
C22 C23 C29 C28 0.6(3)
C22 C23 C29 C24 178.98(18)
C20 C28 C29 C23 -1.8(3)
C27 C28 C29 C23 177.82(16)
C20 C28 C29 C24 179.71(17)
C27 C28 C29 C24 -0.7(3)
C25 C24 C29 C23 -177.5(2)
C25 C24 C29 C28 0.9(3)
C21 C20 C30 O4 95.2(2)
C28 C20 C30 O4 -83.9(2)
C21 C20 C30 C31 -88.1(2)
C28 C20 C30 C31 92.8(2)
O4 C30 C31 C36 172.05(19)
C20 C30 C31 C36 -4.6(3)
O4 C30 C31 C32 -6.5(3)
C20 C30 C31 C32 176.86(17)
C36 C31 C32 C33 1.8(3)
C30 C31 C32 C33 -179.56(18)
C31 C32 C33 C34 -1.2(3)
C32 C33 C34 C35 -0.1(3)
C33 C34 C35 C36 0.7(3)
C34 C35 C36 F2 179.97(19)
C34 C35 C36 C31 -0.1(3)
C32 C31 C36 F2 178.79(17)
C30 C31 C36 F2 0.3(3)
C32 C31 C36 C35 -1.2(3)
C30 C31 C36 C35 -179.69(19)
